data_2017514
loop_
_publ_author_name
'Spencer, John'
'Chowdhry, Babur Z.'
'Hamid, Samiyah'
'Mendham, Andrew P.'
'Male, Louise'
'Coles, Simon J.'
'Hursthouse, Michael B.'

_publ_section_title
;
 Seven 3-methylidene-1<i>H</i>-indol-2(3<i>H</i>)-ones related to the
 multiple-receptor tyrosine kinase inhibitor sunitinib
;
_journal_coeditor_code GG3207
_journal_issue 2
_journal_name_full 'Acta Crystallographica Section C'
_journal_page_first o71
_journal_page_last o78
_journal_paper_doi 10.1107/S0108270109054134
_journal_volume 66
_journal_year 2010
_chemical_formula_iupac 'C11 H11 N O'
_chemical_formula_moiety 'C11 H11 N O'
_chemical_formula_sum 'C11 H11 N O'
_chemical_formula_weight 173.21
_chemical_name_systematic
;
3-(1-methylethylidene)-1<i>H</i>-indol-2(3<i>H</i>)-one
;
_space_group_IT_number 2
_symmetry_cell_setting triclinic
_symmetry_space_group_name_Hall '-P 1'
_symmetry_space_group_name_H-M 'P -1'
_atom_sites_solution_hydrogens geom
_atom_sites_solution_primary direct
_atom_sites_solution_secondary difmap
_audit_creation_method SHELXL97
_cell_angle_alpha 95.766(2)
_cell_angle_beta 107.842(2)
_cell_angle_gamma 96.617(2)
_cell_formula_units_Z 6
_cell_length_a 9.7504(3)
_cell_length_b 10.2281(3)
_cell_length_c 14.0530(5)
_cell_measurement_reflns_used 16164
_cell_measurement_temperature 120(2)
_cell_measurement_theta_max 27.48
_cell_measurement_theta_min 2.91
_cell_volume 1311.46(8)
_computing_cell_refinement
;
DENZO (Otwinowski & Minor, 1997) and COLLECT (Nonius, 1998)
;
_computing_data_collection 'COLLECT (Nonius, 1998)'
_computing_data_reduction
;
DENZO (Otwinowski & Minor, 1997) and COLLECT (Nonius, 1998)
;
_computing_molecular_graphics
;
ORTEP-3 for Windows (Version 2.01; Farrugia, 1997) and
Mercury (Version 1.4.2; Macrae <i>et al.</i>, 2006)
;
_computing_publication_material 'WinGX (Farrugia, 1999)'
_computing_structure_refinement 'SHELXL97 (Sheldrick, 2008)'
_computing_structure_solution 'SIR2004 (Burla <i>et al.</i>, 2005)'
_diffrn_ambient_temperature 120(2)
_diffrn_detector_area_resol_mean '4096x4096pixels / 62x62mm'
_diffrn_measured_fraction_theta_full 0.991
_diffrn_measured_fraction_theta_max 0.991
_diffrn_measurement_device_type 'Bruker Nonius APEXII CCD camera on \k-goniostat'
_diffrn_measurement_method '\f and \w scans'
_diffrn_radiation_monochromator '10cm confocal mirrors'
_diffrn_radiation_source 'Bruker Nonius FR591 rotating anode'
_diffrn_radiation_type MoK\a
_diffrn_radiation_wavelength 0.71073
_diffrn_reflns_av_R_equivalents 0.0592
_diffrn_reflns_av_sigmaI/netI 0.0674
_diffrn_reflns_limit_h_max 12
_diffrn_reflns_limit_h_min -12
_diffrn_reflns_limit_k_max 13
_diffrn_reflns_limit_k_min -12
_diffrn_reflns_limit_l_max 18
_diffrn_reflns_limit_l_min -18
_diffrn_reflns_number 21390
_diffrn_reflns_theta_full 27.48
_diffrn_reflns_theta_max 27.48
_diffrn_reflns_theta_min 2.95
_exptl_absorpt_coefficient_mu 0.085
_exptl_absorpt_correction_T_max 0.9966
_exptl_absorpt_correction_T_min 0.9750
_exptl_absorpt_correction_type multi-scan
_exptl_absorpt_process_details '(SADABS; Sheldrick, 2007)'
_exptl_crystal_colour 'light orange'
_exptl_crystal_density_diffrn 1.316
_exptl_crystal_density_method 'not measured'
_exptl_crystal_description plate
_exptl_crystal_F_000 552
_exptl_crystal_size_max 0.30
_exptl_crystal_size_mid 0.08
_exptl_crystal_size_min 0.04
_refine_diff_density_max 0.356
_refine_diff_density_min -0.312
_refine_ls_extinction_method none
_refine_ls_goodness_of_fit_ref 1.077
_refine_ls_hydrogen_treatment constr
_refine_ls_matrix_type full
_refine_ls_number_parameters 358
_refine_ls_number_reflns 5972
_refine_ls_number_restraints 0
_refine_ls_restrained_S_all 1.077
_refine_ls_R_factor_all 0.1204
_refine_ls_R_factor_gt 0.0788
_refine_ls_shift/su_max 0.000
_refine_ls_shift/su_mean 0.000
_refine_ls_structure_factor_coef Fsqd
_refine_ls_weighting_details 'calc w = 1/[\s^2^(Fo^2^)+(0.0214P)^2^+2.3372P] where P=(Fo^2^+2Fc^2^)/3'
_refine_ls_weighting_scheme calc
_refine_ls_wR_factor_gt 0.1445
_refine_ls_wR_factor_ref 0.1681
_reflns_number_gt 4122
_reflns_number_total 5972
_reflns_threshold_expression I>2\s(I)
_cod_data_source_file gg3207.cif
_cod_data_source_block 4a
_cod_original_cell_volume 1311.45(7)
_cod_database_code 2017514
_cod_database_fobs_code 2017514

loop_
_symmetry_equiv_pos_as_xyz
'x, y, z'
'-x, -y, -z'

loop_
_atom_site_type_symbol
_atom_site_label
_atom_site_fract_x
_atom_site_fract_y
_atom_site_fract_z
_atom_site_U_iso_or_equiv
_atom_site_adp_type
_atom_site_calc_flag
_atom_site_refinement_flags
_atom_site_occupancy
_atom_site_disorder_assembly
_atom_site_disorder_group
C C1 0.9147(3) 0.0015(2) 0.3484(2) 0.0191(5) Uani d . 1 . .
C C2 0.8145(3) 0.0030(2) 0.24248(19) 0.0185(5) Uani d . 1 . .
C C3 0.6692(3) 0.0080(2) 0.25253(19) 0.0185(5) Uani d . 1 . .
C C4 0.6851(3) 0.0091(2) 0.3554(2) 0.0198(6) Uani d . 1 . .
C C5 0.5695(3) 0.0098(3) 0.3926(2) 0.0250(6) Uani d . 1 . .
H H5 0.5836 0.0113 0.4626 0.030 Uiso calc R 1 . .
C C6 0.4314(3) 0.0084(3) 0.3239(2) 0.0277(6) Uani d . 1 . .
H H6 0.3497 0.0088 0.3471 0.033 Uiso calc R 1 . .
C C7 0.4125(3) 0.0065(3) 0.2220(2) 0.0266(6) Uani d . 1 . .
H H7 0.3175 0.0049 0.1762 0.032 Uiso calc R 1 . .
C C8 0.5304(3) 0.0068(3) 0.1855(2) 0.0240(6) Uani d . 1 . .
H H8 0.5159 0.0062 0.1154 0.029 Uiso calc R 1 . .
C C9 0.8559(3) 0.0002(2) 0.1591(2) 0.0214(6) Uani d . 1 . .
C C10 0.7509(3) 0.0086(3) 0.0571(2) 0.0263(6) Uani d . 1 . .
H H10A 0.6692 -0.0646 0.0396 0.040 Uiso calc R 1 . .
H H10B 0.8008 0.0021 0.0064 0.040 Uiso calc R 1 . .
H H10C 0.7140 0.0936 0.0587 0.040 Uiso calc R 1 . .
C C11 1.0083(3) -0.0114(3) 0.1595(2) 0.0293(7) Uani d . 1 . .
H H11A 1.0706 -0.0132 0.2288 0.044 Uiso calc R 1 . .
H H11B 1.0465 0.0650 0.1333 0.044 Uiso calc R 1 . .
H H11C 1.0072 -0.0937 0.1168 0.044 Uiso calc R 1 . .
N N1 0.8302(2) 0.0067(2) 0.40969(17) 0.0210(5) Uani d . 1 . .
H H1 0.8635 0.0083 0.4756 0.025 Uiso calc R 1 . .
O O1 1.0469(2) -0.00082(18) 0.37839(14) 0.0229(4) Uani d . 1 . .
C C101 1.1804(3) 0.3134(2) 0.67501(19) 0.0190(5) Uani d . 1 . .
C C102 1.0822(3) 0.3172(2) 0.5693(2) 0.0193(5) Uani d . 1 . .
C C103 0.9363(3) 0.3213(2) 0.57864(19) 0.0192(6) Uani d . 1 . .
C C104 0.9502(3) 0.3190(2) 0.6811(2) 0.0212(6) Uani d . 1 . .
C C105 0.8340(3) 0.3202(3) 0.7174(2) 0.0257(6) Uani d . 1 . .
H H105 0.8472 0.3190 0.7871 0.031 Uiso calc R 1 . .
C C106 0.6973(3) 0.3231(3) 0.6493(2) 0.0280(6) Uani d . 1 . .
H H106 0.6155 0.3240 0.6724 0.034 Uiso calc R 1 . .
C C107 0.6796(3) 0.3249(3) 0.5477(2) 0.0291(6) Uani d . 1 . .
H H107 0.5854 0.3269 0.5019 0.035 Uiso calc R 1 . .
C C108 0.7983(3) 0.3238(3) 0.5115(2) 0.0268(6) Uani d . 1 . .
H H108 0.7848 0.3247 0.4417 0.032 Uiso calc R 1 . .
C C109 1.1276(3) 0.3190(2) 0.4874(2) 0.0213(6) Uani d . 1 . .
C C110 1.0276(3) 0.3347(3) 0.3856(2) 0.0314(7) Uani d . 1 . .
H H11D 0.9703 0.2482 0.3516 0.047 Uiso calc R 1 . .
H H11E 1.0855 0.3687 0.3448 0.047 Uiso calc R 1 . .
H H11F 0.9618 0.3973 0.3937 0.047 Uiso calc R 1 . .
C C111 1.2798(3) 0.3054(3) 0.4896(2) 0.0290(7) Uani d . 1 . .
H H11G 1.3339 0.2812 0.5549 0.043 Uiso calc R 1 . .
H H11H 1.3284 0.3901 0.4802 0.043 Uiso calc R 1 . .
H H11I 1.2766 0.2360 0.4353 0.043 Uiso calc R 1 . .
N N101 1.0952(2) 0.3153(2) 0.73532(17) 0.0216(5) Uani d . 1 . .
H H101 1.1277 0.3143 0.8009 0.026 Uiso calc R 1 . .
O O101 1.3130(2) 0.31170(18) 0.70609(14) 0.0242(4) Uani d . 1 . .
C C201 1.3470(3) 0.3250(2) 0.9789(2) 0.0202(6) Uani d . 1 . .
C C202 1.4479(3) 0.3417(2) 1.0863(2) 0.0194(5) Uani d . 1 . .
C C203 1.5959(3) 0.3479(2) 1.0787(2) 0.0200(6) Uani d . 1 . .
C C204 1.5804(3) 0.3330(2) 0.9751(2) 0.0202(6) Uani d . 1 . .
C C205 1.6974(3) 0.3345(3) 0.9397(2) 0.0243(6) Uani d . 1 . .
H H205 1.6835 0.3230 0.8693 0.029 Uiso calc R 1 . .
C C206 1.8367(3) 0.3533(3) 1.0099(2) 0.0258(6) Uani d . 1 . .
H H206 1.9194 0.3558 0.9875 0.031 Uiso calc R 1 . .
C C207 1.8552(3) 0.3686(3) 1.1127(2) 0.0279(6) Uani d . 1 . .
H H207 1.9509 0.3813 1.1598 0.033 Uiso calc R 1 . .
C C208 1.7363(3) 0.3658(3) 1.1479(2) 0.0246(6) Uani d . 1 . .
H H208 1.7506 0.3759 1.2183 0.030 Uiso calc R 1 . .
C C209 1.4052(3) 0.3485(2) 1.1693(2) 0.0204(6) Uani d . 1 . .
C C210 1.5128(3) 0.3655(3) 1.2744(2) 0.0283(6) Uani d . 1 . .
H H21A 1.5684 0.2911 1.2811 0.043 Uiso calc R 1 . .
H H21B 1.4603 0.3674 1.3237 0.043 Uiso calc R 1 . .
H H21C 1.5797 0.4492 1.2867 0.043 Uiso calc R 1 . .
C C211 1.2486(3) 0.3408(3) 1.1650(2) 0.0288(6) Uani d . 1 . .
H H21D 1.1857 0.3261 1.0944 0.043 Uiso calc R 1 . .
H H21E 1.2346 0.4243 1.1990 0.043 Uiso calc R 1 . .
H H21F 1.2232 0.2670 1.1990 0.043 Uiso calc R 1 . .
N N201 1.4328(2) 0.3184(2) 0.91886(17) 0.0212(5) Uani d . 1 . .
H H201 1.3992 0.3063 0.8524 0.025 Uiso calc R 1 . .
O O201 1.2127(2) 0.31515(18) 0.94666(14) 0.0236(4) Uani d . 1 . .

loop_
_atom_site_aniso_label
_atom_site_aniso_U_11
_atom_site_aniso_U_22
_atom_site_aniso_U_33
_atom_site_aniso_U_12
_atom_site_aniso_U_13
_atom_site_aniso_U_23
C1 0.0227(16) 0.0159(12) 0.0172(13) 0.0025(10) 0.0047(12) 0.0009(9)
C2 0.0196(14) 0.0179(12) 0.0153(13) 0.0030(10) 0.0013(11) 0.0031(9)
C3 0.0204(15) 0.0188(12) 0.0145(13) 0.0038(10) 0.0030(11) 0.0026(9)
C4 0.0190(15) 0.0206(12) 0.0172(13) 0.0028(10) 0.0020(11) 0.0026(10)
C5 0.0243(16) 0.0324(15) 0.0173(14) 0.0020(11) 0.0061(12) 0.0026(11)
C6 0.0214(16) 0.0337(15) 0.0275(16) 0.0061(12) 0.0065(13) 0.0041(12)
C7 0.0165(15) 0.0352(15) 0.0226(15) 0.0046(11) -0.0017(12) 0.0037(12)
C8 0.0241(16) 0.0306(14) 0.0142(13) 0.0067(11) 0.0009(12) 0.0026(10)
C9 0.0229(15) 0.0187(12) 0.0206(14) 0.0013(10) 0.0050(12) 0.0022(10)
C10 0.0279(17) 0.0350(15) 0.0145(14) 0.0060(12) 0.0036(13) 0.0050(11)
C11 0.0231(16) 0.0440(17) 0.0203(15) 0.0032(13) 0.0065(13) 0.0054(12)
N1 0.0183(12) 0.0288(12) 0.0128(11) 0.0034(9) 0.0004(10) 0.0038(9)
O1 0.0204(11) 0.0277(10) 0.0184(10) 0.0041(8) 0.0024(9) 0.0043(7)
C101 0.0228(15) 0.0174(12) 0.0156(13) 0.0018(10) 0.0045(12) 0.0033(9)
C102 0.0210(15) 0.0185(12) 0.0169(13) 0.0036(10) 0.0035(11) 0.0038(9)
C103 0.0211(15) 0.0177(12) 0.0184(14) 0.0035(10) 0.0055(12) 0.0027(10)
C104 0.0222(15) 0.0212(12) 0.0176(14) 0.0040(10) 0.0025(12) 0.0025(10)
C105 0.0250(16) 0.0336(15) 0.0195(14) 0.0065(12) 0.0078(13) 0.0037(11)
C106 0.0244(16) 0.0354(16) 0.0251(16) 0.0045(12) 0.0097(13) 0.0032(12)
C107 0.0236(16) 0.0343(16) 0.0265(16) 0.0054(12) 0.0034(13) 0.0046(12)
C108 0.0256(17) 0.0320(15) 0.0205(15) 0.0048(12) 0.0042(13) 0.0035(11)
C109 0.0240(15) 0.0208(13) 0.0184(14) 0.0051(11) 0.0052(12) 0.0033(10)
C110 0.0361(19) 0.0384(16) 0.0184(15) 0.0067(13) 0.0061(14) 0.0061(12)
C111 0.0301(17) 0.0365(16) 0.0239(16) 0.0072(13) 0.0121(14) 0.0078(12)
N101 0.0196(13) 0.0301(12) 0.0140(11) 0.0053(9) 0.0026(10) 0.0048(9)
O101 0.0180(11) 0.0323(10) 0.0204(10) 0.0054(8) 0.0031(8) 0.0040(8)
C201 0.0246(16) 0.0179(12) 0.0177(14) 0.0027(10) 0.0061(12) 0.0028(10)
C202 0.0199(14) 0.0176(12) 0.0180(14) 0.0033(10) 0.0023(11) 0.0025(10)
C203 0.0212(15) 0.0186(12) 0.0179(14) 0.0015(10) 0.0037(12) 0.0021(10)
C204 0.0221(15) 0.0192(12) 0.0199(14) 0.0054(10) 0.0062(12) 0.0045(10)
C205 0.0264(17) 0.0290(14) 0.0187(14) 0.0046(11) 0.0079(13) 0.0066(11)
C206 0.0211(16) 0.0299(14) 0.0282(16) 0.0031(11) 0.0105(13) 0.0052(11)
C207 0.0209(16) 0.0313(15) 0.0280(16) 0.0021(12) 0.0035(13) 0.0037(12)
C208 0.0268(16) 0.0274(14) 0.0174(14) 0.0047(11) 0.0041(12) 0.0025(10)
C209 0.0240(15) 0.0177(12) 0.0181(13) 0.0011(10) 0.0057(12) 0.0021(9)
C210 0.0246(16) 0.0399(16) 0.0159(14) -0.0002(12) 0.0020(12) 0.0026(11)
C211 0.0259(17) 0.0395(16) 0.0203(15) 0.0024(12) 0.0082(13) 0.0011(12)
N201 0.0201(13) 0.0276(12) 0.0146(11) 0.0055(9) 0.0027(10) 0.0043(9)
O201 0.0169(11) 0.0314(10) 0.0201(10) 0.0045(8) 0.0024(8) 0.0038(8)

loop_
_atom_type_symbol
_atom_type_description
_atom_type_scat_dispersion_real
_atom_type_scat_dispersion_imag
_atom_type_scat_source
C C 0.0033 0.0016 'International Tables Vol C Tables 4.2.6.8 and 6.1.1.4'
H H 0.0000 0.0000 'International Tables Vol C Tables 4.2.6.8 and 6.1.1.4'
N N 0.0061 0.0033 'International Tables Vol C Tables 4.2.6.8 and 6.1.1.4'
O O 0.0106 0.0060 'International Tables Vol C Tables 4.2.6.8 and 6.1.1.4'

loop_
_geom_angle_atom_site_label_1
_geom_angle_atom_site_label_2
_geom_angle_atom_site_label_3
_geom_angle_site_symmetry_1
_geom_angle_site_symmetry_3
_geom_angle
_geom_angle_publ_flag
O1 C1 N1 . . 124.2(2) ?
O1 C1 C2 . . 129.4(2) ?
N1 C1 C2 . . 106.4(2) ?
C9 C2 C3 . . 129.6(2) ?
C9 C2 C1 . . 125.2(2) ?
C3 C2 C1 . . 105.3(2) ?
C8 C3 C4 . . 118.2(2) ?
C8 C3 C2 . . 134.9(2) ?
C4 C3 C2 . . 106.8(2) ?
C5 C4 N1 . . 127.3(2) ?
C5 C4 C3 . . 123.0(3) ?
N1 C4 C3 . . 109.8(2) ?
C4 C5 C6 . . 117.7(3) ?
C4 C5 H5 . . 121.1 ?
C6 C5 H5 . . 121.1 ?
C7 C6 C5 . . 120.5(3) ?
C7 C6 H6 . . 119.8 ?
C5 C6 H6 . . 119.8 ?
C6 C7 C8 . . 121.2(3) ?
C6 C7 H7 . . 119.4 ?
C8 C7 H7 . . 119.4 ?
C3 C8 C7 . . 119.4(3) ?
C3 C8 H8 . . 120.3 ?
C7 C8 H8 . . 120.3 ?
C2 C9 C11 . . 123.7(3) ?
C2 C9 C10 . . 121.9(3) ?
C11 C9 C10 . . 114.4(2) ?
C9 C10 H10A . . 109.5 ?
C9 C10 H10B . . 109.5 ?
H10A C10 H10B . . 109.5 ?
C9 C10 H10C . . 109.5 ?
H10A C10 H10C . . 109.5 ?
H10B C10 H10C . . 109.5 ?
C9 C11 H11A . . 109.5 ?
C9 C11 H11B . . 109.5 ?
H11A C11 H11B . . 109.5 ?
C9 C11 H11C . . 109.5 ?
H11A C11 H11C . . 109.5 ?
H11B C11 H11C . . 109.5 ?
C1 N1 C4 . . 111.7(2) ?
C1 N1 H1 . . 124.1 ?
C4 N1 H1 . . 124.1 ?
O101 C101 N101 . . 123.8(2) ?
O101 C101 C102 . . 129.5(2) ?
N101 C101 C102 . . 106.7(2) ?
C109 C102 C103 . . 130.4(3) ?
C109 C102 C101 . . 124.5(2) ?
C103 C102 C101 . . 105.1(2) ?
C108 C103 C104 . . 118.0(2) ?
C108 C103 C102 . . 135.0(2) ?
C104 C103 C102 . . 107.0(2) ?
C105 C104 N101 . . 127.7(3) ?
C105 C104 C103 . . 123.0(3) ?
N101 C104 C103 . . 109.3(2) ?
C104 C105 C106 . . 118.2(3) ?
C104 C105 H105 . . 120.9 ?
C106 C105 H105 . . 120.9 ?
C107 C106 C105 . . 120.4(3) ?
C107 C106 H106 . . 119.8 ?
C105 C106 H106 . . 119.8 ?
C106 C107 C108 . . 121.0(3) ?
C106 C107 H107 . . 119.5 ?
C108 C107 H107 . . 119.5 ?
C103 C108 C107 . . 119.4(3) ?
C103 C108 H108 . . 120.3 ?
C107 C108 H108 . . 120.3 ?
C102 C109 C111 . . 123.7(3) ?
C102 C109 C110 . . 122.2(3) ?
C111 C109 C110 . . 114.1(2) ?
C109 C110 H11D . . 109.5 ?
C109 C110 H11E . . 109.5 ?
H11D C110 H11E . . 109.5 ?
C109 C110 H11F . . 109.5 ?
H11D C110 H11F . . 109.5 ?
H11E C110 H11F . . 109.5 ?
C109 C111 H11G . . 109.5 ?
C109 C111 H11H . . 109.5 ?
H11G C111 H11H . . 109.5 ?
C109 C111 H11I . . 109.5 ?
H11G C111 H11I . . 109.5 ?
H11H C111 H11I . . 109.5 ?
C101 N101 C104 . . 112.0(2) ?
C101 N101 H101 . . 124.0 ?
C104 N101 H101 . . 124.0 ?
O201 C201 N201 . . 124.0(2) ?
O201 C201 C202 . . 129.6(2) ?
N201 C201 C202 . . 106.4(2) ?
C209 C202 C203 . . 129.5(3) ?
C209 C202 C201 . . 125.1(2) ?
C203 C202 C201 . . 105.4(2) ?
C208 C203 C204 . . 118.2(2) ?
C208 C203 C202 . . 135.0(2) ?
C204 C203 C202 . . 106.8(2) ?
C205 C204 N201 . . 127.9(2) ?
C205 C204 C203 . . 122.8(3) ?
N201 C204 C203 . . 109.3(2) ?
C204 C205 C206 . . 118.2(3) ?
C204 C205 H205 . . 120.9 ?
C206 C205 H205 . . 120.9 ?
C207 C206 C205 . . 120.2(3) ?
C207 C206 H206 . . 119.9 ?
C205 C206 H206 . . 119.9 ?
C206 C207 C208 . . 121.3(3) ?
C206 C207 H207 . . 119.4 ?
C208 C207 H207 . . 119.4 ?
C207 C208 C203 . . 119.4(3) ?
C207 C208 H208 . . 120.3 ?
C203 C208 H208 . . 120.3 ?
C202 C209 C211 . . 123.4(3) ?
C202 C209 C210 . . 122.0(3) ?
C211 C209 C210 . . 114.6(2) ?
C209 C210 H21A . . 109.5 ?
C209 C210 H21B . . 109.5 ?
H21A C210 H21B . . 109.5 ?
C209 C210 H21C . . 109.5 ?
H21A C210 H21C . . 109.5 ?
H21B C210 H21C . . 109.5 ?
C209 C211 H21D . . 109.5 ?
C209 C211 H21E . . 109.5 ?
H21D C211 H21E . . 109.5 ?
C209 C211 H21F . . 109.5 ?
H21D C211 H21F . . 109.5 ?
H21E C211 H21F . . 109.5 ?
C201 N201 C204 . . 112.0(2) ?
C201 N201 H201 . . 124.0 ?
C204 N201 H201 . . 124.0 ?

loop_
_geom_bond_atom_site_label_1
_geom_bond_atom_site_label_2
_geom_bond_site_symmetry_2
_geom_bond_distance
_geom_bond_publ_flag
C1 O1 . 1.232(3) ?
C1 N1 . 1.363(3) ?
C1 C2 . 1.512(4) ?
C2 C9 . 1.351(4) ?
C2 C3 . 1.472(4) ?
C3 C8 . 1.390(4) ?
C3 C4 . 1.404(3) ?
C4 C5 . 1.381(4) ?
C4 N1 . 1.391(3) ?
C5 C6 . 1.393(4) ?
C5 H5 . 0.9500 ?
C6 C7 . 1.384(4) ?
C6 H6 . 0.9500 ?
C7 C8 . 1.395(4) ?
C7 H7 . 0.9500 ?
C8 H8 . 0.9500 ?
C9 C11 . 1.502(4) ?
C9 C10 . 1.502(4) ?
C10 H10A . 0.9800 ?
C10 H10B . 0.9800 ?
C10 H10C . 0.9800 ?
C11 H11A . 0.9800 ?
C11 H11B . 0.9800 ?
C11 H11C . 0.9800 ?
N1 H1 . 0.8800 ?
C101 O101 . 1.234(3) ?
C101 N101 . 1.357(3) ?
C101 C102 . 1.508(4) ?
C102 C109 . 1.355(4) ?
C102 C103 . 1.473(4) ?
C103 C108 . 1.391(4) ?
C103 C104 . 1.407(4) ?
C104 C105 . 1.378(4) ?
C104 N101 . 1.393(3) ?
C105 C106 . 1.388(4) ?
C105 H105 . 0.9500 ?
C106 C107 . 1.386(4) ?
C106 H106 . 0.9500 ?
C107 C108 . 1.401(4) ?
C107 H107 . 0.9500 ?
C108 H108 . 0.9500 ?
C109 C111 . 1.497(4) ?
C109 C110 . 1.500(4) ?
C110 H11D . 0.9800 ?
C110 H11E . 0.9800 ?
C110 H11F . 0.9800 ?
C111 H11G . 0.9800 ?
C111 H11H . 0.9800 ?
C111 H11I . 0.9800 ?
N101 H101 . 0.8800 ?
C201 O201 . 1.235(3) ?
C201 N201 . 1.360(3) ?
C201 C202 . 1.509(4) ?
C202 C209 . 1.351(4) ?
C202 C203 . 1.474(4) ?
C203 C208 . 1.394(4) ?
C203 C204 . 1.408(4) ?
C204 C205 . 1.376(4) ?
C204 N201 . 1.396(3) ?
C205 C206 . 1.390(4) ?
C205 H205 . 0.9500 ?
C206 C207 . 1.390(4) ?
C206 H206 . 0.9500 ?
C207 C208 . 1.391(4) ?
C207 H207 . 0.9500 ?
C208 H208 . 0.9500 ?
C209 C211 . 1.502(4) ?
C209 C210 . 1.507(4) ?
C210 H21A . 0.9800 ?
C210 H21B . 0.9800 ?
C210 H21C . 0.9800 ?
C211 H21D . 0.9800 ?
C211 H21E . 0.9800 ?
C211 H21F . 0.9800 ?
N201 H201 . 0.8800 ?

loop_
_geom_hbond_atom_site_label_D
_geom_hbond_atom_site_label_H
_geom_hbond_atom_site_label_A
_geom_hbond_site_symmetry_A
_geom_hbond_distance_DH
_geom_hbond_distance_HA
_geom_hbond_distance_DA
_geom_hbond_angle_DHA
_geom_hbond_publ_flag
N1 H1 O1 2_756 0.88 1.98 2.859(3) 174.2 no
N101 H101 O201 . 0.88 1.96 2.837(3) 176.3 no
N201 H201 O101 . 0.88 1.98 2.848(3) 169.5 no

loop_
_geom_torsion_atom_site_label_1
_geom_torsion_atom_site_label_2
_geom_torsion_atom_site_label_3
_geom_torsion_atom_site_label_4
_geom_torsion_site_symmetry_1
_geom_torsion_site_symmetry_2
_geom_torsion_site_symmetry_3
_geom_torsion_site_symmetry_4
_geom_torsion
_geom_torsion_publ_flag
O1 C1 C2 C9 . . . . 0.9(4) ?
N1 C1 C2 C9 . . . . 179.4(2) ?
O1 C1 C2 C3 . . . . -179.1(2) ?
N1 C1 C2 C3 . . . . -0.6(3) ?
C9 C2 C3 C8 . . . . 2.8(5) ?
C1 C2 C3 C8 . . . . -177.3(3) ?
C9 C2 C3 C4 . . . . 180.0(3) ?
C1 C2 C3 C4 . . . . -0.1(3) ?
C8 C3 C4 C5 . . . . -0.5(4) ?
C2 C3 C4 C5 . . . . -178.2(2) ?
C8 C3 C4 N1 . . . . 178.4(2) ?
C2 C3 C4 N1 . . . . 0.7(3) ?
N1 C4 C5 C6 . . . . -178.2(3) ?
C3 C4 C5 C6 . . . . 0.5(4) ?
C4 C5 C6 C7 . . . . -0.1(4) ?
C5 C6 C7 C8 . . . . -0.4(4) ?
C4 C3 C8 C7 . . . . -0.1(4) ?
C2 C3 C8 C7 . . . . 176.8(3) ?
C6 C7 C8 C3 . . . . 0.5(4) ?
C3 C2 C9 C11 . . . . -177.0(3) ?
C1 C2 C9 C11 . . . . 3.1(4) ?
C3 C2 C9 C10 . . . . 2.9(4) ?
C1 C2 C9 C10 . . . . -177.0(2) ?
O1 C1 N1 C4 . . . . 179.7(2) ?
C2 C1 N1 C4 . . . . 1.0(3) ?
C5 C4 N1 C1 . . . . 177.7(3) ?
C3 C4 N1 C1 . . . . -1.2(3) ?
O101 C101 C102 C109 . . . . 0.3(4) ?
N101 C101 C102 C109 . . . . 178.8(2) ?
O101 C101 C102 C103 . . . . -178.5(2) ?
N101 C101 C102 C103 . . . . 0.0(3) ?
C109 C102 C103 C108 . . . . 2.5(5) ?
C101 C102 C103 C108 . . . . -178.8(3) ?
C109 C102 C103 C104 . . . . -179.1(3) ?
C101 C102 C103 C104 . . . . -0.4(3) ?
C108 C103 C104 C105 . . . . -0.5(4) ?
C102 C103 C104 C105 . . . . -179.2(2) ?
C108 C103 C104 N101 . . . . 179.3(2) ?
C102 C103 C104 N101 . . . . 0.6(3) ?
N101 C104 C105 C106 . . . . -179.6(3) ?
C103 C104 C105 C106 . . . . 0.3(4) ?
C104 C105 C106 C107 . . . . 0.0(4) ?
C105 C106 C107 C108 . . . . 0.0(4) ?
C104 C103 C108 C107 . . . . 0.5(4) ?
C102 C103 C108 C107 . . . . 178.7(3) ?
C106 C107 C108 C103 . . . . -0.2(4) ?
C103 C102 C109 C111 . . . . -175.9(3) ?
C101 C102 C109 C111 . . . . 5.6(4) ?
C103 C102 C109 C110 . . . . 3.9(4) ?
C101 C102 C109 C110 . . . . -174.6(2) ?
O101 C101 N101 C104 . . . . 179.1(2) ?
C102 C101 N101 C104 . . . . 0.4(3) ?
C105 C104 N101 C101 . . . . 179.2(3) ?
C103 C104 N101 C101 . . . . -0.7(3) ?
O201 C201 C202 C209 . . . . 0.2(4) ?
N201 C201 C202 C209 . . . . -178.0(2) ?
O201 C201 C202 C203 . . . . -179.9(3) ?
N201 C201 C202 C203 . . . . 1.9(3) ?
C209 C202 C203 C208 . . . . -2.2(5) ?
C201 C202 C203 C208 . . . . 177.9(3) ?
C209 C202 C203 C204 . . . . 178.6(3) ?
C201 C202 C203 C204 . . . . -1.2(3) ?
C208 C203 C204 C205 . . . . 0.4(4) ?
C202 C203 C204 C205 . . . . 179.7(2) ?
C208 C203 C204 N201 . . . . -179.2(2) ?
C202 C203 C204 N201 . . . . 0.2(3) ?
N201 C204 C205 C206 . . . . 178.6(2) ?
C203 C204 C205 C206 . . . . -0.8(4) ?
C204 C205 C206 C207 . . . . 0.7(4) ?
C205 C206 C207 C208 . . . . -0.1(4) ?
C206 C207 C208 C203 . . . . -0.3(4) ?
C204 C203 C208 C207 . . . . 0.2(4) ?
C202 C203 C208 C207 . . . . -178.9(3) ?
C203 C202 C209 C211 . . . . 179.9(2) ?
C201 C202 C209 C211 . . . . -0.3(4) ?
C203 C202 C209 C210 . . . . 0.3(4) ?
C201 C202 C209 C210 . . . . -179.8(2) ?
O201 C201 N201 C204 . . . . 179.8(2) ?
C202 C201 N201 C204 . . . . -1.9(3) ?
C205 C204 N201 C201 . . . . -178.4(3) ?
C203 C204 N201 C201 . . . . 1.1(3) ?
